data_4335635
loop_
_publ_author_name
'Constantinos C. Stoumpos'
'Christos D. Malliakas'
'Mercouri G. Kanatzidis'

_publ_contact_author_address
;
   Department of Chemistry
     2145 Sheridan Road
   Northwestern University
   Evanston, IL 60208-3113
           USA
;
_publ_contact_author_email m-kanatzidis@northwestern.edu
_publ_contact_author_fax 847-491-5937
_publ_contact_author_name 'Mercouri G. Kanatzidis'
_publ_contact_author_phone 847-467-1541
_publ_section_title
;
 Semiconducting Tin and Lead Iodide Perovskites with Organic Cations:
 Phase Transitions, High Mobilities, and Near-Infrared Photoluminescent
 Properties
;
_journal_name_full 'Inorganic Chemistry'
_journal_page_first 9019
_journal_page_last 9038
_journal_paper_doi 10.1021/ic401215x
_journal_volume 52
_journal_year 2013
_chemical_formula_moiety HC(NH2)2PbI3
_chemical_formula_sum 'C H5 I3 N2 Pb'
_chemical_formula_weight 632.96
_chemical_name_common beta-Formamidinium_Lead_Iodide
_chemical_name_systematic
; 
 ? 
;
_space_group_IT_number 143
_symmetry_cell_setting trigonal
_symmetry_space_group_name_Hall 'P 3'
_symmetry_space_group_name_H-M 'P 3'
_atom_sites_solution_hydrogens none
_atom_sites_solution_primary direct
_atom_sites_solution_secondary difmap
_audit_creation_method SHELXL-97
_cell_angle_alpha 90.00
_cell_angle_beta 90.00
_cell_angle_gamma 120.00
_cell_formula_units_Z 12
_cell_length_a 17.7914(8)
_cell_length_b 17.7914(8)
_cell_length_c 10.9016(6)
_cell_measurement_reflns_used 4843
_cell_measurement_temperature 150(2)
_cell_measurement_theta_max 29.70
_cell_measurement_theta_min 3.24
_cell_volume 2988.4(3)
_computing_structure_refinement 'SHELXL-97 (Sheldrick, 2008)'
_computing_structure_solution 'SHELXS-97 (Sheldrick, 2008)'
_diffrn_ambient_temperature 150(2)
_diffrn_detector 'image plate (34 cm diameter)'
_diffrn_detector_area_resol_mean 6.67
_diffrn_detector_type STOE
_diffrn_measured_fraction_theta_full 1.000
_diffrn_measured_fraction_theta_max 1.000
_diffrn_measurement_device '2-circle goniometer'
_diffrn_measurement_device_type 'STOE IPDS 2'
_diffrn_measurement_method 'rotation method'
_diffrn_radiation_collimation '0.5 mm diameter, monocapillary'
_diffrn_radiation_monochromator 'plane graphite'
_diffrn_radiation_polarisn_norm 0
_diffrn_radiation_type 'Mo K\a'
_diffrn_radiation_wavelength 0.71073
_diffrn_reflns_av_R_equivalents 0.0596
_diffrn_reflns_av_sigmaI/netI 0.0772
_diffrn_reflns_limit_h_max 20
_diffrn_reflns_limit_h_min -21
_diffrn_reflns_limit_k_max 21
_diffrn_reflns_limit_k_min -21
_diffrn_reflns_limit_l_max 12
_diffrn_reflns_limit_l_min -12
_diffrn_reflns_number 19512
_diffrn_reflns_theta_full 25.00
_diffrn_reflns_theta_max 25.00
_diffrn_reflns_theta_min 1.87
_diffrn_source 'sealed x-ray tube, 12 x 0.4 mm long-fine focus'
_diffrn_source_current 30
_diffrn_source_power 1.20
_diffrn_source_voltage 40
_exptl_absorpt_coefficient_mu 26.159
_exptl_absorpt_correction_T_max 0.3908
_exptl_absorpt_correction_T_min 0.2759
_exptl_absorpt_correction_type integration
_exptl_crystal_colour black
_exptl_crystal_density_diffrn 4.221
_exptl_crystal_description 'hexagonal plate'
_exptl_crystal_F_000 3192
_exptl_crystal_size_max 0.038
_exptl_crystal_size_mid 0.030
_exptl_crystal_size_min 0.023
_refine_diff_density_max 3.391
_refine_diff_density_min -4.496
_refine_diff_density_rms 0.597
_refine_ls_abs_structure_details 'Flack H D (1983), Acta Cryst. A39, 876-881'
_refine_ls_abs_structure_Flack 0.51(5)
_refine_ls_extinction_coef 0.000498(8)
_refine_ls_extinction_expression Fc^*^=kFc[1+0.001xFc^2^\l^3^/sin(2\q)]^-1/4^
_refine_ls_extinction_method SHELXL
_refine_ls_goodness_of_fit_ref 0.839
_refine_ls_hydrogen_treatment none
_refine_ls_matrix_type full
_refine_ls_number_parameters 192
_refine_ls_number_reflns 7026
_refine_ls_number_restraints 18
_refine_ls_restrained_S_all 0.841
_refine_ls_R_factor_all 0.1780
_refine_ls_R_factor_gt 0.0656
_refine_ls_shift/su_max 0.040
_refine_ls_shift/su_mean 0.003
_refine_ls_structure_factor_coef Fsqd
_refine_ls_weighting_details 'calc w=1/[\s^2^(Fo^2^)+(0.0994P)^2^+0.0000P] where P=(Fo^2^+2Fc^2^)/3'
_refine_ls_weighting_scheme calc
_refine_ls_wR_factor_gt 0.1584
_refine_ls_wR_factor_ref 0.2133
_reflns_number_gt 2012
_reflns_number_total 7026
_reflns_threshold_expression >2sigma(I)
_cod_data_source_file ic401215x_si_003_1.cif
_cod_data_source_block 4a_150K
_cod_database_code 4335635

loop_
_symmetry_equiv_pos_as_xyz
'x, y, z'
'-y, x-y, z'
'-x+y, -x, z'

loop_
_atom_site_label
_atom_site_type_symbol
_atom_site_fract_x
_atom_site_fract_y
_atom_site_fract_z
_atom_site_U_iso_or_equiv
_atom_site_adp_type
_atom_site_occupancy
_atom_site_symmetry_multiplicity
_atom_site_calc_flag
_atom_site_refinement_flags
Pb1 Pb 0.33321(3) 0.16653(4) 0.19938(8) 0.03750(12) Uani 1 1 d .
Pb2 Pb 0.50001(3) 0.00004(4) 0.53269(6) 0.02592(9) Uani 1 1 d .
Pb3 Pb 0.16677(4) 0.33354(3) 0.86640(5) 0.03122(12) Uani 1 1 d .
Pb4 Pb 0.3333 0.6667 0.19946(11) 0.03574(18) Uani 1 3 d S
Pb5 Pb 0.6667 0.3333 0.86567(12) 0.0435(2) Uani 1 3 d S
Pb6 Pb 0.0000 0.0000 0.53301(9) 0.01650(13) Uani 1 3 d S
I1 I 0.42090(11) 0.34417(7) 0.34389(11) 0.0908(5) Uani 1 1 d .
I2 I 0.25547(8) 0.24498(9) 0.01035(12) 0.0923(4) Uani 1 1 d .
I3 I 0.32304(8) 0.40942(10) 0.67675(11) 0.0918(6) Uani 1 1 d .
I4 I 0.16544(8) 0.10023(9) 0.36666(14) 0.1024(5) Uani 1 1 d .
I5 I 0.26840(9) 0.50241(8) 0.03318(13) 0.1006(5) Uani 1 1 d .
I6 I 0.60092(9) 0.16746(9) 0.70000(14) 0.1016(5) Uani 1 1 d .
I7 I 0.07985(8) 0.42269(7) 0.71884(12) 0.0929(4) Uani 1 1 d .
I8 I 0.01008(7) 0.25363(10) 0.05100(11) 0.0891(6) Uani 1 1 d D
I9 I 0.41383(9) 0.08997(8) 0.38518(12) 0.0924(4) Uani 1 1 d .
I10 I 0.49839(7) 0.23594(7) 0.03397(15) 0.0810(4) Uani 1 1 d .
I11 I 0.16559(7) 0.56904(8) 0.36757(14) 0.0801(4) Uani 1 1 d .
I12 I 0.07002(8) 0.16783(7) 0.69902(14) 0.0794(4) Uani 1 1 d .
C1 C 0.0380(5) 0.4676(6) 0.0815(9) 0.0357(14) Uiso 1 1 d D
N1 N 0.5024(3) 0.0112(6) 0.0271(4) 0.0357(14) Uiso 1 1 d D
N2 N 0.0637(2) 0.44292(16) 0.1745(4) 0.0357(14) Uiso 1 1 d D
C2 C 0.3268(5) 0.1592(5) 0.6939(10) 0.0248(11) Uiso 1 1 d D
N3 N 0.3070(2) 0.2005(2) 0.6186(4) 0.0248(11) Uiso 1 1 d D
N4 N 0.3660(2) 0.1290(2) 0.7542(5) 0.0248(11) Uiso 1 1 d D
C3 C 0.1344(11) 0.3364(7) 0.4463(16) 0.109(4) Uiso 1 1 d D
N5 N 0.2093(5) 0.4109(3) 0.4464(9) 0.109(4) Uiso 1 1 d D
N6 N 0.0930(6) 0.2640(3) 0.3804(9) 0.109(4) Uiso 1 1 d D
C4 C 0.0000 0.0000 0.009(5) 0.149(12) Uiso 1 3 d SD
N7 N 0.09334(12) 0.0500(18) 0.989(4) 0.149(12) Uiso 0.67 1 d PD
C5 C 0.3333 0.6667 0.752(4) 0.166(15) Uiso 1 3 d SD
N8 N 0.24676(9) 0.6535(2) 0.7838(8) 0.166(15) Uiso 0.67 1 d PD
C6 C 0.6667 0.3333 0.326(4) 0.124(10) Uiso 1 3 d SD
N9 N 0.6287(9) 0.24043(11) 0.305(3) 0.124(10) Uiso 0.67 1 d PD

loop_
_atom_site_aniso_label
_atom_site_aniso_U_11
_atom_site_aniso_U_22
_atom_site_aniso_U_33
_atom_site_aniso_U_23
_atom_site_aniso_U_13
_atom_site_aniso_U_12
Pb1 0.03118(13) 0.04077(15) 0.0522(2) 0.00539(15) -0.00390(16) 0.02672(9)
Pb2 0.02477(11) 0.03197(12) 0.02444(15) -0.01642(12) -0.00780(13) 0.01677(9)
Pb3 0.05062(18) 0.02875(13) 0.02058(17) 0.01193(12) 0.00007(14) 0.02456(10)
Pb4 0.0454(2) 0.0454(2) 0.0165(3) 0.000 0.000 0.02269(12)
Pb5 0.0462(3) 0.0462(3) 0.0380(4) 0.000 0.000 0.02310(13)
Pb6 0.00751(13) 0.00751(13) 0.0345(3) 0.000 0.000 0.00375(7)
I1 0.1544(10) 0.0540(5) 0.0591(6) -0.0318(5) -0.0086(7) 0.0484(5)
I2 0.1121(5) 0.1490(7) 0.0592(6) 0.0090(6) -0.0171(5) 0.0978(4)
I3 0.0540(6) 0.1223(11) 0.0554(6) 0.0255(7) 0.0346(5) 0.0111(7)
I4 0.1025(7) 0.1001(7) 0.1089(8) 0.0412(8) 0.0769(6) 0.0538(5)
I5 0.0935(7) 0.0987(6) 0.1032(7) -0.0895(5) -0.0415(7) 0.0433(5)
I6 0.0902(7) 0.1090(7) 0.1050(8) -0.0798(6) -0.0343(7) 0.0493(5)
I7 0.1695(6) 0.1209(5) 0.0596(7) 0.0166(5) 0.0047(6) 0.1260(3)
I8 0.0296(4) 0.1559(11) 0.0537(6) 0.0045(8) 0.0170(5) 0.0253(5)
I9 0.1581(7) 0.1227(5) 0.0594(7) 0.0139(5) 0.0065(6) 0.1174(4)
I10 0.0501(4) 0.0528(4) 0.1392(10) 0.0194(6) 0.0543(5) 0.0251(3)
I11 0.0544(4) 0.0566(5) 0.1285(10) 0.0239(6) 0.0545(6) 0.0271(4)
I12 0.0550(4) 0.0496(4) 0.1332(10) -0.0577(6) -0.0304(6) 0.0259(3)

loop_
_atom_type_symbol
_atom_type_description
_atom_type_scat_dispersion_real
_atom_type_scat_dispersion_imag
_atom_type_scat_source
C C 0.0033 0.0016 'International Tables Vol C Tables 4.2.6.8 and 6.1.1.4'
H H 0.0000 0.0000 'International Tables Vol C Tables 4.2.6.8 and 6.1.1.4'
N N 0.0061 0.0033 'International Tables Vol C Tables 4.2.6.8 and 6.1.1.4'
I I -0.4742 1.8119 'International Tables Vol C Tables 4.2.6.8 and 6.1.1.4'
Pb Pb -3.3944 10.1111 'International Tables Vol C Tables 4.2.6.8 and 6.1.1.4'

loop_
_geom_angle_atom_site_label_1
_geom_angle_atom_site_label_2
_geom_angle_atom_site_label_3
_geom_angle
_geom_angle_site_symmetry_1
_geom_angle_site_symmetry_3
I10 Pb1 I9 90.02(4) . .
I10 Pb1 I1 89.77(4) . .
I9 Pb1 I1 90.46(4) . .
I10 Pb1 I8 90.29(4) . 3
I9 Pb1 I8 90.67(4) . 3
I1 Pb1 I8 178.87(5) . 3
I10 Pb1 I2 88.97(4) . .
I9 Pb1 I2 178.98(4) . .
I1 Pb1 I2 89.41(4) . .
I8 Pb1 I2 89.46(4) 3 .
I10 Pb1 I4 178.65(5) . .
I9 Pb1 I4 90.96(5) . .
I1 Pb1 I4 89.29(4) . .
I8 Pb1 I4 90.64(4) 3 .
I2 Pb1 I4 90.05(4) . .
I11 Pb2 I3 90.06(4) 3 2_655
I11 Pb2 I9 90.41(4) 3 .
I3 Pb2 I9 178.54(4) 2_655 .
I11 Pb2 I7 90.01(4) 3 3
I3 Pb2 I7 90.79(4) 2_655 3
I9 Pb2 I7 90.59(4) . 3
I11 Pb2 I1 88.97(5) 3 2_655
I3 Pb2 I1 89.03(4) 2_655 2_655
I9 Pb2 I1 89.60(4) . 2_655
I7 Pb2 I1 178.96(5) 3 2_655
I11 Pb2 I6 178.95(5) 3 .
I3 Pb2 I6 89.10(5) 2_655 .
I9 Pb2 I6 90.41(4) . .
I7 Pb2 I6 90.64(4) 3 .
I1 Pb2 I6 90.38(4) 2_655 .
I8 Pb3 I12 90.09(4) 1_556 .
I8 Pb3 I2 90.44(4) 1_556 1_556
I12 Pb3 I2 89.79(4) . 1_556
I8 Pb3 I7 90.40(4) 1_556 .
I12 Pb3 I7 89.96(4) . .
I2 Pb3 I7 179.12(4) 1_556 .
I8 Pb3 I3 178.51(5) 1_556 .
I12 Pb3 I3 88.47(4) . .
I2 Pb3 I3 89.19(4) 1_556 .
I7 Pb3 I3 89.96(4) . .
I8 Pb3 I5 91.03(4) 1_556 1_556
I12 Pb3 I5 178.83(5) . 1_556
I2 Pb3 I5 89.85(4) 1_556 1_556
I7 Pb3 I5 90.38(4) . 1_556
I3 Pb3 I5 90.41(4) . 1_556
I5 Pb4 I5 89.79(4) 2_665 .
I5 Pb4 I5 89.79(4) 2_665 3_565
I5 Pb4 I5 89.79(4) . 3_565
I5 Pb4 I11 90.94(3) 2_665 2_665
I5 Pb4 I11 89.23(4) . 2_665
I5 Pb4 I11 178.77(4) 3_565 2_665
I5 Pb4 I11 178.77(4) 2_665 .
I5 Pb4 I11 90.94(3) . .
I5 Pb4 I11 89.22(4) 3_565 .
I11 Pb4 I11 90.06(4) 2_665 .
I5 Pb4 I11 89.22(4) 2_665 3_565
I5 Pb4 I11 178.77(4) . 3_565
I5 Pb4 I11 90.94(3) 3_565 3_565
I11 Pb4 I11 90.06(4) 2_665 3_565
I11 Pb4 I11 90.06(4) . 3_565
I6 Pb5 I6 90.29(5) . 2_655
I6 Pb5 I6 90.29(5) . 3_665
I6 Pb5 I6 90.29(5) 2_655 3_665
I6 Pb5 I10 178.66(4) . 3_666
I6 Pb5 I10 88.86(4) 2_655 3_666
I6 Pb5 I10 90.74(4) 3_665 3_666
I6 Pb5 I10 90.74(4) . 1_556
I6 Pb5 I10 178.67(4) 2_655 1_556
I6 Pb5 I10 88.86(4) 3_665 1_556
I10 Pb5 I10 90.13(5) 3_666 1_556
I6 Pb5 I10 88.86(4) . 2_656
I6 Pb5 I10 90.74(4) 2_655 2_656
I6 Pb5 I10 178.66(4) 3_665 2_656
I10 Pb5 I10 90.13(5) 3_666 2_656
I10 Pb5 I10 90.13(5) 1_556 2_656
I4 Pb6 I4 90.05(4) 2 .
I4 Pb6 I4 90.05(4) 2 3
I4 Pb6 I4 90.05(4) . 3
I4 Pb6 I12 90.57(4) 2 .
I4 Pb6 I12 88.82(4) . .
I4 Pb6 I12 178.71(4) 3 .
I4 Pb6 I12 178.71(4) 2 3
I4 Pb6 I12 90.57(4) . 3
I4 Pb6 I12 88.82(4) 3 3
I12 Pb6 I12 90.56(4) . 3
I4 Pb6 I12 88.82(4) 2 2
I4 Pb6 I12 178.71(4) . 2
I4 Pb6 I12 90.57(4) 3 2
I12 Pb6 I12 90.57(4) . 2
I12 Pb6 I12 90.56(4) 3 2
Pb1 I1 Pb2 169.29(5) . 3_665
Pb3 I2 Pb1 169.30(6) 1_554 .
Pb2 I3 Pb3 169.20(4) 3_665 .
Pb6 I4 Pb1 168.66(6) . .
Pb4 I5 Pb3 168.86(6) . 1_554
Pb5 I6 Pb2 168.89(7) . .
Pb3 I7 Pb2 170.67(5) . 2
Pb3 I8 Pb1 170.87(5) 1_554 2
Pb2 I9 Pb1 170.66(6) . .
Pb1 I10 Pb5 171.45(5) . 1_554
Pb2 I11 Pb4 171.11(6) 2 .
Pb3 I12 Pb6 171.00(5) . .
N2 C1 N1 153.6(9) . 2
N4 C2 N3 164.5(9) . .
N5 C3 N6 139.4(16) . .
N7 C4 N7 117.9(13) 3_554 2_554
N7 C4 N7 117.9(13) 3_554 1_554
N7 C4 N7 117.9(13) 2_554 1_554
N8 C5 N8 114.6(12) . 2_665
N8 C5 N8 114.6(12) . 3_565
N8 C5 N8 114.6(12) 2_665 3_565
N9 C6 N9 117.7(11) . 3_665
N9 C6 N9 117.7(11) . 2_655
N9 C6 N9 117.7(11) 3_665 2_655

loop_
_geom_bond_atom_site_label_1
_geom_bond_atom_site_label_2
_geom_bond_distance
_geom_bond_site_symmetry_2
Pb1 I10 3.1279(15) .
Pb1 I9 3.1574(18) .
Pb1 I1 3.1581(13) .
Pb1 I8 3.1658(13) 3
Pb1 I2 3.1682(18) .
Pb1 I4 3.1790(15) .
Pb2 I11 3.1325(14) 3
Pb2 I3 3.1470(13) 2_655
Pb2 I9 3.1544(18) .
Pb2 I7 3.1597(15) 3
Pb2 I1 3.1624(12) 2_655
Pb2 I6 3.1741(14) .
Pb3 I8 3.1431(13) 1_556
Pb3 I12 3.1479(13) .
Pb3 I2 3.1500(18) 1_556
Pb3 I7 3.1539(16) .
Pb3 I3 3.1739(13) .
Pb3 I5 3.1890(13) 1_556
Pb4 I5 3.1280(15) 2_665
Pb4 I5 3.1281(15) .
Pb4 I5 3.1281(15) 3_565
Pb4 I11 3.1778(14) 2_665
Pb4 I11 3.1778(14) .
Pb4 I11 3.1779(14) 3_565
Pb5 I6 3.1444(16) .
Pb5 I6 3.1444(16) 2_655
Pb5 I6 3.1444(16) 3_665
Pb5 I10 3.1850(15) 3_666
Pb5 I10 3.1850(15) 1_556
Pb5 I10 3.1851(15) 2_656
Pb6 I4 3.1437(14) 2
Pb6 I4 3.1438(14) .
Pb6 I4 3.1438(14) 3
Pb6 I12 3.1660(13) .
Pb6 I12 3.1660(13) 3
Pb6 I12 3.1660(13) 2
I1 Pb2 3.1624(12) 3_665
I2 Pb3 3.1501(18) 1_554
I3 Pb2 3.1471(14) 3_665
I5 Pb3 3.1890(13) 1_554
I7 Pb2 3.1597(15) 2
I8 Pb3 3.1431(13) 1_554
I8 Pb1 3.1658(13) 2
I10 Pb5 3.1850(15) 1_554
I11 Pb2 3.1326(14) 2
C1 N2 1.277(11) .
C1 N1 1.289(11) 2
N1 C1 1.289(11) 3
C2 N4 1.256(12) .
C2 N3 1.264(11) .
C3 N5 1.329(12) .
C3 N6 1.331(14) .
C4 N7 1.455(10) 3_554
C4 N7 1.455(10) 2_554
C4 N7 1.455(10) 1_554
N7 C4 1.455(10) 1_556
C5 N8 1.479(10) .
C5 N8 1.479(10) 2_665
C5 N8 1.479(10) 3_565
C6 N9 1.457(9) .
C6 N9 1.457(9) 3_665
C6 N9 1.457(9) 2_655
